data_7126715
loop_
_publ_author_name
'Kravets, Mykola'
'Sobczak, Grzegorz'
'Rad, Nazar'
'Misztalewska-Turkowicz, Iwona'
'Danylyuk, Oksana'
'Sashuk, Volodymyr'

_publ_section_title
;
 Visual discrimination of aromatic acid substitution patterns by
 supramolecular nanocooperativity.
;
_journal_issue 61
_journal_name_full 'Chemical communications (Cambridge, England)'
_journal_page_first 8595
_journal_page_last 8598
_journal_paper_doi 10.1039/d0cc03633a
_journal_volume 56
_journal_year 2020
_chemical_formula_moiety 'C24 H24 N4, 2(C8 H4 O4), 17(H2 O)'
_chemical_formula_sum 'C40 H66 N4 O25'
_chemical_formula_weight 1002.96
_space_group_crystal_system triclinic
_space_group_IT_number 2
_space_group_name_Hall '-P 1'
_space_group_name_H-M_alt 'P -1'
_atom_sites_solution_hydrogens mixed
_atom_sites_solution_primary direct
_audit_creation_method SHELXL-2013
_audit_update_record
;
2020-04-08 deposited with the CCDC.	2020-06-11 downloaded from the CCDC.
;
_cell_angle_alpha 98.174(2)
_cell_angle_beta 90.822(2)
_cell_angle_gamma 102.662(2)
_cell_formula_units_Z 2
_cell_length_a 10.9214(4)
_cell_length_b 10.9343(3)
_cell_length_c 20.6594(6)
_cell_measurement_reflns_used 9976
_cell_measurement_temperature 100.0(1)
_cell_measurement_theta_max 69.9990
_cell_measurement_theta_min 4.153
_cell_volume 2380.00(13)
_computing_cell_refinement 'CrysAlisPro 1.171.40.45a (Rigaku OD, 2019)'
_computing_data_collection 'CrysAlisPro 1.171.40.45a (Rigaku OD, 2019)'
_computing_data_reduction 'CrysAlisPro 1.171.40.45a (Rigaku OD, 2019)'
_computing_structure_refinement 'SHELXL-2013 (Sheldrick, 2013)'
_diffrn_ambient_temperature 100.0(1)
_diffrn_detector_area_resol_mean 16.29
_diffrn_measured_fraction_theta_full 0.997
_diffrn_measured_fraction_theta_max 0.980
_diffrn_measurement_device_type 'SuperNova, Dual, Cu at home/near, Eos'
_diffrn_measurement_method '\w scans'
_diffrn_radiation_type CuK\a
_diffrn_radiation_wavelength 1.54184
_diffrn_reflns_av_R_equivalents 0.0128
_diffrn_reflns_av_unetI/netI 0.0166
_diffrn_reflns_Laue_measured_fraction_full 0.997
_diffrn_reflns_Laue_measured_fraction_max 0.980
_diffrn_reflns_limit_h_max 13
_diffrn_reflns_limit_h_min -12
_diffrn_reflns_limit_k_max 13
_diffrn_reflns_limit_k_min -12
_diffrn_reflns_limit_l_max 25
_diffrn_reflns_limit_l_min -22
_diffrn_reflns_number 16095
_diffrn_reflns_point_group_measured_fraction_full 0.997
_diffrn_reflns_point_group_measured_fraction_max 0.980
_diffrn_reflns_theta_full 67.684
_diffrn_reflns_theta_max 69.986
_diffrn_reflns_theta_min 2.163
_diffrn_source 'micro-focus sealed X-ray tube'
_exptl_absorpt_coefficient_mu 1.003
_exptl_absorpt_correction_T_max 1.0000
_exptl_absorpt_correction_T_min 0.7598
_exptl_absorpt_correction_type multi-scan
_exptl_absorpt_process_details
;
CrysAlisPro 1.171.40.45a (Rigaku Oxford Diffraction, 2019)
Empirical absorption correction using spherical harmonics,
 implemented in SCALE3 ABSPACK scaling algorithm.
;
_exptl_crystal_colour colourless
_exptl_crystal_density_diffrn 1.400
_exptl_crystal_description prism
_exptl_crystal_F_000 1068
_exptl_crystal_size_max 0.550
_exptl_crystal_size_mid 0.420
_exptl_crystal_size_min 0.350
_refine_diff_density_max 0.722
_refine_diff_density_min -0.546
_refine_diff_density_rms 0.051
_refine_ls_extinction_method none
_refine_ls_goodness_of_fit_ref 1.034
_refine_ls_hydrogen_treatment mixed
_refine_ls_matrix_type full
_refine_ls_number_parameters 738
_refine_ls_number_reflns 8835
_refine_ls_number_restraints 2
_refine_ls_restrained_S_all 1.034
_refine_ls_R_factor_all 0.0469
_refine_ls_R_factor_gt 0.0440
_refine_ls_shift/su_max 0.002
_refine_ls_shift/su_mean 0.000
_refine_ls_structure_factor_coef Fsqd
_refine_ls_weighting_details 'w=1/[\s^2^(Fo^2^)+(0.0600P)^2^+1.7875P] where P=(Fo^2^+2Fc^2^)/3'
_refine_ls_weighting_scheme calc
_refine_ls_wR_factor_gt 0.1179
_refine_ls_wR_factor_ref 0.1201
_reflns_Friedel_coverage 0.000
_reflns_number_gt 8246
_reflns_number_total 8835
_reflns_threshold_expression 'I > 2\s(I)'
_cod_data_source_file d0cc03633a2.cif
_cod_data_source_block p4p_para_new
_cod_depositor_comments 'Adding full bibliography for 7126715.cif.'
_cod_database_code 7126715
_shelx_space_group_comment
;
The symmetry employed for this shelxl refinement is uniquely defined
by the following loop, which should always be used as a source of
symmetry information in preference to the above space-group names.
They are only intended as comments.
;
_shelx_estimated_absorpt_t_min 0.609
_shelx_estimated_absorpt_t_max 0.720
_shelxl_version_number 2013-3

loop_
_space_group_symop_operation_xyz
'x, y, z'
'-x, -y, -z'

loop_
_atom_site_label
_atom_site_type_symbol
_atom_site_fract_x
_atom_site_fract_y
_atom_site_fract_z
_atom_site_U_iso_or_equiv
_atom_site_adp_type
_atom_site_occupancy
_atom_site_site_symmetry_order
_atom_site_calc_flag
_atom_site_refinement_flags_posn
_atom_site_refinement_flags_adp
_atom_site_refinement_flags_occupancy
_atom_site_disorder_assembly
_atom_site_disorder_group
C12 C 0.21597(14) 0.00753(15) 0.12436(8) 0.0179(3) Uani 1 1 d . . . . .
H12A H 0.1563 0.0639 0.1247 0.022 Uiso 1 1 calc R U . . .
H12B H 0.1954 -0.0453 0.1596 0.022 Uiso 1 1 calc R U . . .
C27 C -0.26084(15) 0.02595(16) 0.63855(8) 0.0212(3) Uani 1 1 d . . . . .
H27A H -0.3250 0.0772 0.6378 0.025 Uiso 1 1 calc R U . . .
H27B H -0.2708 -0.0168 0.6779 0.025 Uiso 1 1 calc R U . . .
O1W O 0.94105(12) 0.88506(12) 0.14799(7) 0.0284(3) Uani 1 1 d D . . . .
H1W1 H 0.899(2) 0.840(2) 0.1152(10) 0.043 Uiso 1 1 d D U . . .
H2W1 H 0.964(2) 0.834(2) 0.1708(11) 0.043 Uiso 1 1 d D U . . .
O2W O 0.96723(12) 0.73037(12) -0.18864(6) 0.0245(3) Uani 1 1 d . . . . .
H1W2 H 0.957(2) 0.653(2) -0.2042(12) 0.037 Uiso 1 1 d . U . . .
H2W2 H 0.939(2) 0.734(2) -0.1485(13) 0.037 Uiso 1 1 d . U . . .
O3W O 0.64933(12) 0.51749(12) 0.05550(6) 0.0251(3) Uani 1 1 d . . . . .
H1W3 H 0.580(2) 0.540(2) 0.0685(12) 0.038 Uiso 1 1 d . U . . .
H2W3 H 0.710(2) 0.587(2) 0.0547(11) 0.038 Uiso 1 1 d . U . . .
O4W O 0.42966(12) 0.70469(12) 0.30161(6) 0.0238(3) Uani 1 1 d . . . . .
H1W4 H 0.422(2) 0.626(2) 0.2904(11) 0.036 Uiso 1 1 d . U . . .
H2W4 H 0.417(2) 0.713(2) 0.3437(13) 0.036 Uiso 1 1 d . U . . .
O5W O 0.46713(13) 0.90180(13) 0.65007(8) 0.0327(3) Uani 1 1 d . . . . .
H1W5 H 0.489(2) 0.851(3) 0.6739(13) 0.049 Uiso 1 1 d . U . . .
H2W5 H 0.433(3) 0.856(3) 0.6142(14) 0.049 Uiso 1 1 d . U . . .
O6W O 0.19167(12) 0.15091(12) 0.25837(6) 0.0234(3) Uani 1 1 d . . . . .
H1W6 H 0.267(2) 0.201(2) 0.2656(11) 0.035 Uiso 1 1 d . U . . .
H2W6 H 0.152(2) 0.192(2) 0.2414(12) 0.035 Uiso 1 1 d . U . . .
O7W O 1.27899(12) 0.80653(12) 0.21881(7) 0.0279(3) Uani 1 1 d . . . . .
H1W7 H 1.315(2) 0.767(2) 0.2409(13) 0.042 Uiso 1 1 d . U . . .
H2W7 H 1.199(3) 0.769(2) 0.2211(12) 0.042 Uiso 1 1 d . U . . .
O8W O -0.36444(12) -0.09446(13) 0.29893(7) 0.0275(3) Uani 1 1 d . . . . .
H1W8 H -0.425(2) -0.156(2) 0.2902(12) 0.041 Uiso 1 1 d . U . . .
H2W8 H -0.401(2) -0.029(2) 0.3153(12) 0.041 Uiso 1 1 d . U . . .
O9W O 0.27628(12) 0.49726(13) 0.16216(6) 0.0274(3) Uani 1 1 d . . . . .
H1W9 H 0.222(2) 0.530(2) 0.1819(12) 0.041 Uiso 1 1 d . U . . .
H2W9 H 0.318(2) 0.472(2) 0.1946(12) 0.041 Uiso 1 1 d . U . . .
O10W O 0.81995(13) 0.04157(13) 0.22839(7) 0.0305(3) Uani 1 1 d . . . . .
H110 H 0.761(2) -0.011(2) 0.2446(12) 0.046 Uiso 1 1 d . U . . .
H210 H 0.863(2) -0.008(2) 0.2015(13) 0.046 Uiso 1 1 d . U . . .
O11W O 0.57319(12) 0.40736(13) -0.07347(7) 0.0308(3) Uani 1 1 d . . . . .
H111 H 0.628(2) 0.433(2) -0.1065(13) 0.046 Uiso 1 1 d . U . . .
H211 H 0.612(2) 0.454(2) -0.0314(13) 0.046 Uiso 1 1 d . U . . .
O12W O -0.04542(14) 0.21449(14) 0.33471(7) 0.0343(3) Uani 1 1 d . . . . .
H112 H -0.080(3) 0.168(3) 0.2937(14) 0.051 Uiso 1 1 d . U . . .
H212 H 0.026(3) 0.273(3) 0.3263(13) 0.051 Uiso 1 1 d . U . . .
O13W O 1.16523(13) 0.43183(13) 0.34049(7) 0.0309(3) Uani 1 1 d . . . . .
H113 H 1.232(3) 0.420(2) 0.3233(13) 0.046 Uiso 1 1 d . U . . .
H213 H 1.133(2) 0.476(2) 0.3129(13) 0.046 Uiso 1 1 d . U . . .
O14W O 0.5000 0.0000 0.0000 0.1005(13) Uani 1 2 d S . P . .
O15W O 0.58907(19) 0.83081(18) 0.06127(13) 0.0697(6) Uani 1 1 d . . . . .
H115 H 0.657(4) 0.808(4) 0.049(2) 0.104 Uiso 1 1 d . U . . .
H215 H 0.528(4) 0.752(4) 0.0685(19) 0.104 Uiso 1 1 d . U . . .
O16W O 0.1484(3) 0.5276(3) 0.54593(16) 0.0432(9) Uani 0.523(4) 1 d . . P A 1
O18W O -0.1090(3) -0.4957(3) 0.52127(16) 0.0362(9) Uani 0.477(4) 1 d . . P A 2
O17W O 0.0000 0.0000 0.5000 0.160(2) Uani 1 2 d S . P . .
O2X O 0.44685(11) 0.26640(11) 0.28411(6) 0.0230(3) Uani 1 1 d . . . . .
O1X O 0.39268(10) 0.44548(11) 0.26999(6) 0.0216(2) Uani 1 1 d . . . . .
O3X O 1.02191(11) 0.71296(11) 0.21546(6) 0.0233(3) Uani 1 1 d . . . . .
O4X O 1.07417(11) 0.53813(11) 0.23890(6) 0.0239(3) Uani 1 1 d . . . . .
C2X C 0.60864(15) 0.43956(15) 0.26415(7) 0.0172(3) Uani 1 1 d . . . . .
C4X C 0.82985(15) 0.44449(15) 0.27765(8) 0.0189(3) Uani 1 1 d . . . . .
H4X H 0.8952 0.4107 0.2939 0.023 Uiso 1 1 calc R U . . .
C8X C 0.99551(15) 0.60487(15) 0.23214(8) 0.0191(3) Uani 1 1 d . . . . .
C6X C 0.76298(15) 0.59947(15) 0.22192(8) 0.0189(3) Uani 1 1 d . . . . .
H6X H 0.7824 0.6715 0.1999 0.023 Uiso 1 1 calc R U . . .
C5X C 0.85965(15) 0.54898(15) 0.24438(7) 0.0173(3) Uani 1 1 d . . . . .
C7X C 0.63850(15) 0.54493(15) 0.23159(8) 0.0187(3) Uani 1 1 d . . . . .
H7X H 0.5733 0.5796 0.2159 0.022 Uiso 1 1 calc R U . . .
C1X C 0.47309(15) 0.37869(15) 0.27353(7) 0.0176(3) Uani 1 1 d . . . . .
C3X C 0.70577(15) 0.38982(15) 0.28710(8) 0.0188(3) Uani 1 1 d . . . . .
H3X H 0.6865 0.3181 0.3093 0.023 Uiso 1 1 calc R U . . .
O2Y O 0.81134(11) 0.73854(11) 0.03599(6) 0.0221(3) Uani 1 1 d . . . . .
O1Y O 0.89318(11) 0.76168(11) -0.06090(6) 0.0215(2) Uani 1 1 d . . . . .
C2Y C 0.94017(14) 0.59943(14) -0.00586(8) 0.0170(3) Uani 1 1 d . . . . .
C3Y C 0.96012(15) 0.56514(15) 0.05546(8) 0.0185(3) Uani 1 1 d . . . . .
H3Y H 0.9329 0.6094 0.0935 0.022 Uiso 1 1 calc R U . . .
C4Y C 0.98047(15) 0.53332(15) -0.06115(8) 0.0185(3) Uani 1 1 d . . . . .
H4Y H 0.9673 0.5557 -0.1031 0.022 Uiso 1 1 calc R U . . .
C1Y C 0.87719(14) 0.70773(14) -0.01145(8) 0.0173(3) Uani 1 1 d . . . . .
O1Z O 0.38834(12) 0.75023(11) 0.42971(6) 0.0254(3) Uani 1 1 d . . . . .
C3Z C 0.47509(16) 0.52560(16) 0.43793(8) 0.0207(3) Uani 1 1 d . . . . .
H3Z H 0.4582 0.5425 0.3952 0.025 Uiso 1 1 calc R U . . .
O2Z O 0.3283(4) 0.7532(4) 0.5323(2) 0.0203(9) Uani 0.468(7) 1 d . . P B 1
O20W O -0.1265(5) 0.1295(6) 0.4432(2) 0.081(2) Uani 0.468(7) 1 d . . P B 1
O2ZA O 0.3771(5) 0.7891(5) 0.5364(2) 0.0320(10) Uani 0.532(7) 1 d . . P B 2
O19W O 0.1204(3) 0.7533(4) 0.53765(14) 0.0620(17) Uani 0.532(7) 1 d . . P B 2
C2Z C 0.44804(15) 0.60407(15) 0.49235(8) 0.0181(3) Uani 1 1 d . . . . .
C1Z C 0.39261(16) 0.71671(16) 0.48458(8) 0.0219(3) Uani 1 1 d . . . . .
C4Z C 0.52661(16) 0.42275(16) 0.44547(8) 0.0224(3) Uani 1 1 d . . . . .
H4Z H 0.5448 0.3701 0.4078 0.027 Uiso 1 1 calc R U . . .
N4 N -0.26322(13) -0.22430(13) 0.46124(7) 0.0220(3) Uani 1 1 d . . . . .
C18 C -0.10780(15) -0.23654(15) 0.37926(7) 0.0186(3) Uani 1 1 d . . . . .
N3 N 0.13182(13) -0.10818(13) 0.36091(7) 0.0213(3) Uani 1 1 d . . . . .
C22 C -0.31265(15) -0.12074(16) 0.46150(8) 0.0219(3) Uani 1 1 d . . . . .
H22 H -0.3426 -0.1017 0.4215 0.026 Uiso 1 1 calc R U . . .
C23 C -0.31967(15) -0.04308(16) 0.51921(8) 0.0217(3) Uani 1 1 d . . . . .
H23 H -0.3552 0.0288 0.5192 0.026 Uiso 1 1 calc R U . . .
C16 C 0.03209(16) -0.06843(16) 0.33810(8) 0.0231(3) Uani 1 1 d . . . . .
H16 H 0.0457 0.0033 0.3158 0.028 Uiso 1 1 calc R U . . .
C24 C -0.27465(14) -0.07027(15) 0.57743(8) 0.0169(3) Uani 1 1 d . . . . .
C21 C -0.23815(16) -0.29633(16) 0.39761(8) 0.0238(4) Uani 1 1 d . . . . .
H21A H -0.3008 -0.2926 0.3633 0.029 Uiso 1 1 calc R U . . .
H21B H -0.2438 -0.3863 0.4021 0.029 Uiso 1 1 calc R U . . .
C20 C 0.11428(17) -0.21520(16) 0.38892(8) 0.0241(4) Uani 1 1 d . . . . .
H20 H 0.1847 -0.2451 0.4022 0.029 Uiso 1 1 calc R U . . .
C25 C -0.23207(16) -0.18046(16) 0.57680(9) 0.0239(4) Uani 1 1 d . . . . .
H25 H -0.2069 -0.2036 0.6167 0.029 Uiso 1 1 calc R U . . .
C17 C -0.08827(16) -0.13168(17) 0.34723(8) 0.0232(3) Uani 1 1 d . . . . .
H17 H -0.1579 -0.1034 0.3316 0.028 Uiso 1 1 calc R U . . .
C26 C -0.22612(16) -0.25674(16) 0.51847(9) 0.0239(4) Uani 1 1 d . . . . .
H26 H -0.1961 -0.3321 0.5181 0.029 Uiso 1 1 calc R U . . .
C19 C -0.00538(17) -0.28038(16) 0.39812(9) 0.0252(4) Uani 1 1 d . . . . .
H19 H -0.0177 -0.3557 0.4175 0.030 Uiso 1 1 calc R U . . .
N2 N 0.34815(13) 0.08409(13) 0.13447(6) 0.0184(3) Uani 1 1 d . . . . .
N1 N 0.76830(12) 0.20503(13) 0.06303(7) 0.0190(3) Uani 1 1 d . . . . .
C9 C 0.59680(14) 0.20629(14) 0.13606(7) 0.0153(3) Uani 1 1 d . . . . .
C11 C 0.43731(16) 0.03444(15) 0.16093(8) 0.0198(3) Uani 1 1 d . . . . .
H11 H 0.4134 -0.0422 0.1788 0.024 Uiso 1 1 calc R U . . .
C7 C 0.37952(16) 0.19758(15) 0.11233(8) 0.0196(3) Uani 1 1 d . . . . .
H7 H 0.3159 0.2340 0.0964 0.024 Uiso 1 1 calc R U . . .
C1 C 0.74458(15) 0.25368(15) 0.00839(8) 0.0201(3) Uani 1 1 d . . . . .
H1 H 0.7196 0.3323 0.0125 0.024 Uiso 1 1 calc R U . . .
C3 C 0.79216(13) 0.07521(14) -0.05872(7) 0.0146(3) Uani 1 1 d . . . . .
C5 C 0.81252(15) 0.09745(15) 0.05817(8) 0.0196(3) Uani 1 1 d . . . . .
H5 H 0.8348 0.0674 0.0966 0.024 Uiso 1 1 calc R U . . .
C4 C 0.82501(15) 0.03186(15) -0.00252(8) 0.0196(3) Uani 1 1 d . . . . .
H4 H 0.8562 -0.0432 -0.0059 0.024 Uiso 1 1 calc R U . . .
C10 C 0.56221(16) 0.09468(15) 0.16195(8) 0.0197(3) Uani 1 1 d . . . . .
H10 H 0.6244 0.0596 0.1804 0.024 Uiso 1 1 calc R U . . .
C6 C 0.73392(15) 0.26332(15) 0.12821(8) 0.0194(3) Uani 1 1 d . . . . .
H6A H 0.7477 0.3564 0.1303 0.023 Uiso 1 1 calc R U . . .
H6B H 0.7863 0.2452 0.1636 0.023 Uiso 1 1 calc R U . . .
C8 C 0.50366(16) 0.25954(15) 0.11301(8) 0.0201(3) Uani 1 1 d . . . . .
H8 H 0.5257 0.3390 0.0976 0.024 Uiso 1 1 calc R U . . .
C2 C 0.75638(15) 0.19010(15) -0.05276(8) 0.0198(3) Uani 1 1 d . . . . .
H2 H 0.7401 0.2248 -0.0908 0.024 Uiso 1 1 calc R U . . .

loop_
_atom_site_aniso_label
_atom_site_aniso_U_11
_atom_site_aniso_U_22
_atom_site_aniso_U_33
_atom_site_aniso_U_23
_atom_site_aniso_U_13
_atom_site_aniso_U_12
C12 0.0159(7) 0.0173(7) 0.0196(8) 0.0009(6) 0.0026(6) 0.0025(6)
C27 0.0193(8) 0.0247(8) 0.0199(8) 0.0034(6) 0.0036(6) 0.0052(6)
O1W 0.0283(7) 0.0234(6) 0.0324(7) 0.0048(5) -0.0009(5) 0.0036(5)
O2W 0.0284(6) 0.0223(6) 0.0235(6) 0.0068(5) 0.0038(5) 0.0050(5)
O3W 0.0244(6) 0.0197(6) 0.0324(7) 0.0066(5) 0.0060(5) 0.0055(5)
O4W 0.0307(7) 0.0190(6) 0.0222(6) 0.0046(5) 0.0030(5) 0.0052(5)
O5W 0.0335(7) 0.0231(7) 0.0443(8) 0.0096(6) 0.0088(6) 0.0090(6)
O6W 0.0225(6) 0.0220(6) 0.0251(6) 0.0066(5) -0.0001(5) 0.0023(5)
O7W 0.0217(6) 0.0267(7) 0.0372(7) 0.0168(6) 0.0002(5) 0.0016(5)
O8W 0.0208(6) 0.0249(6) 0.0356(7) 0.0020(5) 0.0026(5) 0.0040(5)
O9W 0.0229(6) 0.0375(7) 0.0238(6) 0.0066(5) 0.0033(5) 0.0095(5)
O10W 0.0266(7) 0.0323(7) 0.0357(7) 0.0129(6) 0.0048(6) 0.0080(6)
O11W 0.0272(7) 0.0394(8) 0.0283(7) 0.0091(6) 0.0062(5) 0.0099(6)
O12W 0.0313(7) 0.0376(8) 0.0358(8) 0.0129(6) 0.0102(6) 0.0063(6)
O13W 0.0234(6) 0.0390(8) 0.0322(7) 0.0119(6) 0.0054(5) 0.0063(6)
O14W 0.145(4) 0.108(3) 0.070(2) 0.047(2) -0.011(2) 0.055(3)
O15W 0.0507(11) 0.0450(10) 0.131(2) 0.0384(11) 0.0258(12) 0.0313(9)
O16W 0.0404(17) 0.0365(16) 0.056(2) 0.0210(14) 0.0085(13) 0.0056(12)
O18W 0.0296(16) 0.0316(16) 0.0489(19) 0.0114(13) -0.0021(13) 0.0070(12)
O17W 0.220(6) 0.139(4) 0.152(5) 0.053(4) 0.079(5) 0.080(4)
O2X 0.0207(6) 0.0189(6) 0.0287(6) 0.0040(5) 0.0014(5) 0.0024(4)
O1X 0.0173(5) 0.0226(6) 0.0255(6) 0.0042(5) 0.0008(4) 0.0054(4)
O3X 0.0193(6) 0.0209(6) 0.0295(6) 0.0057(5) 0.0017(5) 0.0028(5)
O4X 0.0188(6) 0.0251(6) 0.0300(6) 0.0058(5) 0.0040(5) 0.0080(5)
C2X 0.0179(8) 0.0175(7) 0.0145(7) -0.0022(6) 0.0003(6) 0.0033(6)
C4X 0.0182(8) 0.0200(8) 0.0188(8) 0.0004(6) -0.0011(6) 0.0061(6)
C8X 0.0187(8) 0.0212(8) 0.0158(7) -0.0009(6) 0.0002(6) 0.0035(6)
C6X 0.0208(8) 0.0179(8) 0.0176(8) 0.0013(6) 0.0014(6) 0.0040(6)
C5X 0.0180(8) 0.0170(7) 0.0153(7) -0.0024(6) 0.0003(6) 0.0036(6)
C7X 0.0185(8) 0.0207(8) 0.0170(7) 0.0004(6) -0.0016(6) 0.0060(6)
C1X 0.0184(8) 0.0197(8) 0.0134(7) -0.0002(6) -0.0008(6) 0.0034(6)
C3X 0.0203(8) 0.0180(8) 0.0178(7) 0.0022(6) 0.0000(6) 0.0043(6)
O2Y 0.0221(6) 0.0197(6) 0.0273(6) 0.0053(5) 0.0054(5) 0.0090(5)
O1Y 0.0268(6) 0.0186(6) 0.0216(6) 0.0054(5) 0.0003(5) 0.0090(5)
C2Y 0.0143(7) 0.0148(7) 0.0217(8) 0.0032(6) -0.0010(6) 0.0026(6)
C3Y 0.0194(8) 0.0183(8) 0.0187(8) 0.0019(6) 0.0008(6) 0.0064(6)
C4Y 0.0195(8) 0.0182(8) 0.0185(7) 0.0039(6) -0.0010(6) 0.0049(6)
C1Y 0.0147(7) 0.0151(7) 0.0216(8) 0.0020(6) -0.0024(6) 0.0030(6)
O1Z 0.0339(7) 0.0261(6) 0.0208(6) 0.0065(5) 0.0015(5) 0.0149(5)
C3Z 0.0244(8) 0.0222(8) 0.0172(7) 0.0041(6) -0.0006(6) 0.0079(6)
O2Z 0.0169(19) 0.018(2) 0.0261(17) 0.0029(14) 0.0046(16) 0.0039(14)
O20W 0.092(4) 0.123(5) 0.071(3) 0.062(3) 0.051(3) 0.084(4)
O2ZA 0.050(3) 0.032(2) 0.0209(14) 0.0001(16) 0.001(2) 0.025(2)
O19W 0.054(2) 0.085(3) 0.0248(15) -0.0009(16) 0.0002(13) -0.0258(19)
C2Z 0.0170(7) 0.0188(8) 0.0192(8) 0.0039(6) 0.0012(6) 0.0047(6)
C1Z 0.0231(8) 0.0234(8) 0.0215(8) 0.0042(7) 0.0007(6) 0.0097(7)
C4Z 0.0294(9) 0.0233(8) 0.0168(8) 0.0021(6) 0.0028(6) 0.0111(7)
N4 0.0190(7) 0.0199(7) 0.0244(7) 0.0022(6) 0.0013(5) -0.0006(5)
C18 0.0199(8) 0.0179(7) 0.0150(7) -0.0055(6) -0.0011(6) 0.0032(6)
N3 0.0232(7) 0.0236(7) 0.0171(7) -0.0001(5) 0.0011(5) 0.0068(6)
C22 0.0182(8) 0.0229(8) 0.0239(8) 0.0058(7) -0.0011(6) 0.0020(6)
C23 0.0179(8) 0.0207(8) 0.0276(9) 0.0068(7) 0.0015(6) 0.0047(6)
C16 0.0277(9) 0.0254(9) 0.0178(8) 0.0032(6) 0.0009(6) 0.0090(7)
C24 0.0129(7) 0.0187(7) 0.0189(8) 0.0051(6) 0.0041(6) 0.0017(6)
C21 0.0221(8) 0.0202(8) 0.0247(9) -0.0034(7) -0.0005(7) -0.0005(6)
C20 0.0261(9) 0.0233(8) 0.0245(8) 0.0031(7) -0.0022(7) 0.0091(7)
C25 0.0239(8) 0.0252(9) 0.0249(9) 0.0114(7) 0.0037(7) 0.0055(7)
C17 0.0252(8) 0.0267(9) 0.0185(8) -0.0005(7) -0.0025(6) 0.0100(7)
C26 0.0239(8) 0.0191(8) 0.0300(9) 0.0087(7) 0.0039(7) 0.0040(6)
C19 0.0302(9) 0.0194(8) 0.0254(9) 0.0025(7) -0.0019(7) 0.0051(7)
N2 0.0204(7) 0.0178(6) 0.0165(6) 0.0003(5) 0.0024(5) 0.0045(5)
N1 0.0159(6) 0.0179(7) 0.0213(7) 0.0013(5) -0.0002(5) 0.0005(5)
C9 0.0176(7) 0.0145(7) 0.0115(7) -0.0030(5) 0.0002(6) 0.0022(6)
C11 0.0260(8) 0.0178(8) 0.0169(7) 0.0046(6) 0.0028(6) 0.0062(6)
C7 0.0239(8) 0.0176(8) 0.0189(8) 0.0024(6) 0.0010(6) 0.0080(6)
C1 0.0203(8) 0.0142(7) 0.0257(8) 0.0042(6) -0.0002(6) 0.0028(6)
C3 0.0106(7) 0.0141(7) 0.0181(7) 0.0027(6) 0.0020(5) 0.0004(5)
C5 0.0169(7) 0.0194(8) 0.0227(8) 0.0059(6) -0.0017(6) 0.0028(6)
C4 0.0168(7) 0.0166(7) 0.0264(8) 0.0049(6) 0.0008(6) 0.0046(6)
C10 0.0234(8) 0.0200(8) 0.0166(7) 0.0020(6) -0.0009(6) 0.0076(6)
C6 0.0178(8) 0.0190(8) 0.0186(8) -0.0018(6) -0.0003(6) 0.0012(6)
C8 0.0261(8) 0.0141(7) 0.0195(8) 0.0015(6) 0.0018(6) 0.0042(6)
C2 0.0204(8) 0.0173(8) 0.0223(8) 0.0064(6) 0.0006(6) 0.0033(6)

loop_
_atom_type_symbol
_atom_type_description
_atom_type_scat_dispersion_real
_atom_type_scat_dispersion_imag
_atom_type_scat_source
C C 0.0181 0.0091 'International Tables Vol C Tables 4.2.6.8 and 6.1.1.4'
H H 0.0000 0.0000 'International Tables Vol C Tables 4.2.6.8 and 6.1.1.4'
N N 0.0311 0.0180 'International Tables Vol C Tables 4.2.6.8 and 6.1.1.4'
O O 0.0492 0.0322 'International Tables Vol C Tables 4.2.6.8 and 6.1.1.4'

loop_
_geom_angle_atom_site_label_1
_geom_angle_atom_site_label_2
_geom_angle_atom_site_label_3
_geom_angle
_geom_angle_site_symmetry_1
_geom_angle_site_symmetry_3
_geom_angle_publ_flag
N2 C12 C3 106.70(12) . 2_655 ?
N3 C27 C24 106.22(12) 2_556 . ?
C7X C2X C3X 119.12(14) . . ?
C7X C2X C1X 120.44(14) . . ?
C3X C2X C1X 120.43(14) . . ?
C3X C4X C5X 120.47(15) . . ?
O3X C8X O4X 124.52(15) . . ?
O3X C8X C5X 118.14(14) . . ?
O4X C8X C5X 117.33(14) . . ?
C7X C6X C5X 120.31(15) . . ?
C6X C5X C4X 119.23(15) . . ?
C6X C5X C8X 120.81(14) . . ?
C4X C5X C8X 119.95(14) . . ?
C6X C7X C2X 120.44(15) . . ?
O2X C1X O1X 123.97(15) . . ?
O2X C1X C2X 118.58(14) . . ?
O1X C1X C2X 117.45(14) . . ?
C4X C3X C2X 120.41(15) . . ?
C4Y C2Y C3Y 119.00(15) . . ?
C4Y C2Y C1Y 120.88(14) . . ?
C3Y C2Y C1Y 120.11(14) . . ?
C4Y C3Y C2Y 120.49(15) 2_765 . ?
C3Y C4Y C2Y 120.50(15) 2_765 . ?
O1Y C1Y O2Y 124.27(14) . . ?
O1Y C1Y C2Y 118.97(14) . . ?
O2Y C1Y C2Y 116.76(14) . . ?
C4Z C3Z C2Z 120.56(15) . . ?
C3Z C2Z C4Z 118.68(15) . 2_666 ?
C3Z C2Z C1Z 120.90(14) . . ?
C4Z C2Z C1Z 120.43(15) 2_666 . ?
O1Z C1Z O2ZA 121.3(2) . . ?
O1Z C1Z O2Z 123.2(3) . . ?
O1Z C1Z C2Z 119.27(15) . . ?
O2ZA C1Z C2Z 117.7(2) . . ?
O2Z C1Z C2Z 115.7(3) . . ?
C3Z C4Z C2Z 120.76(16) . 2_666 ?
C22 N4 C26 120.49(15) . . ?
C22 N4 C21 119.74(14) . . ?
C26 N4 C21 119.52(14) . . ?
C19 C18 C17 119.04(16) . . ?
C19 C18 C21 120.47(15) . . ?
C17 C18 C21 120.35(15) . . ?
C20 N3 C16 120.67(15) . . ?
C20 N3 C27 119.56(14) . 2_556 ?
C16 N3 C27 119.45(14) . 2_556 ?
N4 C22 C23 120.45(15) . . ?
C22 C23 C24 119.69(15) . . ?
N3 C16 C17 120.16(16) . . ?
C25 C24 C23 118.98(15) . . ?
C25 C24 C27 120.97(15) . . ?
C23 C24 C27 119.77(14) . . ?
N4 C21 C18 107.76(13) . . ?
N3 C20 C19 119.96(16) . . ?
C26 C25 C24 120.09(16) . . ?
C16 C17 C18 119.82(16) . . ?
N4 C26 C25 120.03(15) . . ?
C20 C19 C18 120.09(16) . . ?
C11 N2 C7 120.72(14) . . ?
C11 N2 C12 119.34(13) . . ?
C7 N2 C12 119.73(13) . . ?
C5 N1 C1 120.42(14) . . ?
C5 N1 C6 119.71(13) . . ?
C1 N1 C6 119.61(13) . . ?
C10 C9 C8 118.92(14) . . ?
C10 C9 C6 120.18(14) . . ?
C8 C9 C6 120.72(14) . . ?
N2 C11 C10 120.31(14) . . ?
N2 C7 C8 119.83(15) . . ?
N1 C1 C2 120.55(15) . . ?
C2 C3 C4 118.81(14) . . ?
C2 C3 C12 120.84(14) . 2_655 ?
C4 C3 C12 120.10(14) . 2_655 ?
N1 C5 C4 120.01(15) . . ?
C5 C4 C3 120.13(14) . . ?
C11 C10 C9 119.80(15) . . ?
N1 C6 C9 107.40(12) . . ?
C7 C8 C9 120.17(14) . . ?
C1 C2 C3 119.72(15) . . ?

loop_
_geom_bond_atom_site_label_1
_geom_bond_atom_site_label_2
_geom_bond_distance
_geom_bond_site_symmetry_2
_geom_bond_publ_flag
C12 N2 1.497(2) . ?
C12 C3 1.509(2) 2_655 ?
C27 N3 1.495(2) 2_556 ?
C27 C24 1.507(2) . ?
O2X C1X 1.250(2) . ?
O1X C1X 1.267(2) . ?
O3X C8X 1.252(2) . ?
O4X C8X 1.261(2) . ?
C2X C7X 1.396(2) . ?
C2X C3X 1.399(2) . ?
C2X C1X 1.512(2) . ?
C4X C3X 1.385(2) . ?
C4X C5X 1.397(2) . ?
C8X C5X 1.515(2) . ?
C6X C7X 1.389(2) . ?
C6X C5X 1.396(2) . ?
O2Y C1Y 1.274(2) . ?
O1Y C1Y 1.246(2) . ?
C2Y C4Y 1.393(2) . ?
C2Y C3Y 1.399(2) . ?
C2Y C1Y 1.511(2) . ?
C3Y C4Y 1.391(2) 2_765 ?
C4Y C3Y 1.391(2) 2_765 ?
O1Z C1Z 1.243(2) . ?
C3Z C4Z 1.389(2) . ?
C3Z C2Z 1.391(2) . ?
O2Z C1Z 1.286(5) . ?
O2ZA C1Z 1.274(5) . ?
C2Z C4Z 1.395(2) 2_666 ?
C2Z C1Z 1.513(2) . ?
C4Z C2Z 1.395(2) 2_666 ?
N4 C22 1.356(2) . ?
N4 C26 1.362(2) . ?
N4 C21 1.495(2) . ?
C18 C19 1.381(2) . ?
C18 C17 1.382(2) . ?
C18 C21 1.509(2) . ?
N3 C20 1.356(2) . ?
N3 C16 1.360(2) . ?
N3 C27 1.495(2) 2_556 ?
C22 C23 1.375(2) . ?
C23 C24 1.388(2) . ?
C16 C17 1.374(2) . ?
C24 C25 1.382(2) . ?
C20 C19 1.375(3) . ?
C25 C26 1.376(3) . ?
N2 C11 1.357(2) . ?
N2 C7 1.359(2) . ?
N1 C5 1.358(2) . ?
N1 C1 1.359(2) . ?
N1 C6 1.495(2) . ?
C9 C10 1.381(2) . ?
C9 C8 1.388(2) . ?
C9 C6 1.511(2) . ?
C11 C10 1.377(2) . ?
C7 C8 1.375(2) . ?
C1 C2 1.375(2) . ?
C3 C2 1.385(2) . ?
C3 C4 1.386(2) . ?
C3 C12 1.509(2) 2_655 ?
C5 C4 1.377(2) . ?
